data_9015811
loop_
_publ_author_name
'Groat, L. A.'
'Evans, R. J.'
'Grew, E. S.'
'Pieczka, A.'

_publ_section_title
;
 The crystal chemistry of As- and Sb-bearing dumortierite
 Sample: D21
;
_journal_name_full 'The Canadian Mineralogist'
_journal_page_first 855
_journal_page_last 872
_journal_paper_doi 10.3749/canmin.50.4.855
_journal_volume 50
_journal_year 2012
_chemical_compound_source 'Hartmannsdorf quarry, 12 km northwest of Chemnitz in Saxony, Germany'
_chemical_formula_sum 'Al6.81 As0.093 B O17.884 Sb0.023 Si2.884'
_chemical_name_mineral Dumortierite
_space_group_IT_number 62
_symmetry_space_group_name_Hall '-P 2ac 2n'
_symmetry_space_group_name_H-M 'P n m a'
_cell_angle_alpha 90
_cell_angle_beta 90
_cell_angle_gamma 90
_cell_length_a 4.6971
_cell_length_b 11.8149
_cell_length_c 20.2267
_cell_formula_units_Z 4
_cell_volume 1122.496
_database_code_amcsd 0019559
_exptl_crystal_density_diffrn 3.382
_cod_original_formula_sum 'Al6.81 Si2.884 As.093 Sb.023 B O17.884'
_cod_database_code 9015811

loop_
_space_group_symop_operation_xyz
x,y,z
x,1/2-y,z
-x,1/2+y,-z
1/2-x,1/2+y,1/2+z
1/2+x,1/2-y,1/2-z
1/2+x,y,1/2-z
1/2-x,-y,1/2+z
-x,-y,-z

loop_
_atom_site_aniso_label
_atom_site_aniso_U_11
_atom_site_aniso_U_22
_atom_site_aniso_U_33
_atom_site_aniso_U_12
_atom_site_aniso_U_13
_atom_site_aniso_U_23
Al2 0.00417 0.00568 0.00662 -0.00013 -0.00032 -0.00009
Al3 0.00402 0.00640 0.00635 0.00010 -0.00006 -0.00015
Al4 0.00691 0.00759 0.00794 0.00006 -0.00076 0.00137
Si1 0.00350 0.00510 0.01330 0.00000 -0.00010 0.00000
Si2 0.00427 0.01000 0.00693 -0.00005 0.00011 -0.00227
B 0.00630 0.00710 0.00670 0.00000 -0.00010 0.00000
O1 0.00550 0.00610 0.01170 0.00000 -0.00130 0.00000
O2 0.01250 0.01260 0.01380 0.00000 0.00450 0.00000
O3 0.00460 0.00650 0.00910 -0.00013 0.00060 0.00041
O4 0.00520 0.00870 0.00780 -0.00050 0.00030 -0.00132
O5 0.00490 0.00820 0.00680 -0.00057 0.00028 -0.00067
O6 0.00570 0.01030 0.00790 0.00080 -0.00100 -0.00187
O7 0.01370 0.01300 0.01340 -0.00390 0.00210 0.00060
O8 0.01370 0.00690 0.00630 0.00000 -0.00190 0.00000
O9 0.00810 0.00620 0.00770 0.00040 -0.00160 -0.00071
O10 0.00630 0.00840 0.01280 0.00000 -0.00120 0.00000
O11 0.00420 0.00630 0.00660 -0.00029 0.00010 0.00013

loop_
_atom_site_label
_atom_site_fract_x
_atom_site_fract_y
_atom_site_fract_z
_atom_site_occupancy
_atom_site_U_iso_or_equiv
Al1A 0.33340 0.75000 0.25050 0.26400 0.00775
Al1 0.41000 0.75000 0.24960 0.42300 0.00775
Al1B 0.47900 0.75000 0.24934 0.17700 0.00775
Al2 0.55788 0.61057 0.47255 0.99230 0.00549
Al3 0.05966 0.49113 0.43112 0.99220 0.00559
Al4 0.05850 0.35910 0.28931 0.98850 0.00748
Si1 0.08710 0.75000 0.40487 0.96140 0.00730
As1 0.10800 0.75000 0.39730 0.03090 0.00650
Sb1 0.11700 0.75000 0.37890 0.00770 0.00650
Si2 0.58738 0.52488 0.32822 0.96120 0.00708
As2 0.60700 0.54430 0.32180 0.03110 0.00640
Sb2 0.61000 0.56990 0.31430 0.00780 0.00640
B 0.22540 0.25000 0.41611 1.00000 0.00670
O1 0.37674 0.75000 0.45439 1.00000 0.00776
O2 0.15100 0.75000 0.32637 0.96140 0.01296
O3 0.89572 0.63925 0.42440 1.00000 0.00674
O4 0.40157 0.43581 0.28267 1.00000 0.00724
O5 0.39524 0.55015 0.39349 1.00000 0.00663
O6 0.88067 0.45381 0.35051 1.00000 0.00795
O7 0.64890 0.63881 0.28694 0.96120 0.01339
O8 0.16390 0.25000 0.35054 1.00000 0.00900
O9 0.25449 0.35110 0.44802 1.00000 0.00733
O10 0.76083 0.25000 0.27239 1.00000 0.00918
O11 0.75026 0.46648 0.48806 1.00000 0.00568

loop_
_cod_related_entry_id
_cod_related_entry_database
_cod_related_entry_code
1 AMCSD 0019559
